data_4509811
loop_
_publ_author_name
'Carlucci, Lucia'
'Ciani, Gianfranco'
'Garc\'ia-Ruiz, Juan Manuel'
'Moret, Massimo'
'Proserpio, Davide M.'
'Rizzato, Silvia'

_publ_section_title
;
 Crystallization Behavior of Coordination Polymers. 1. Kinetic and
 Thermodynamic Features of 1,3-Bis(4-pyridyl)propane/MCl2Systems
;
_journal_issue 12
_journal_name_full 'Crystal Growth &amp; Design'
_journal_page_first 5024
_journal_paper_doi 10.1021/cg900985w
_journal_volume 9
_journal_year 2009
_chemical_formula_sum 'C39 H46 Cd Cl2 N6 O2'
_chemical_formula_weight 814.13
_space_group_IT_number 73
_symmetry_cell_setting orthorhombic
_symmetry_Int_Tables_number 73
_symmetry_space_group_name_Hall '-I 2b 2c'
_symmetry_space_group_name_H-M 'I b c a'
_atom_sites_solution_hydrogens geom
_atom_sites_solution_primary direct
_atom_sites_solution_secondary difmap
_cell_angle_alpha 90
_cell_angle_beta 90
_cell_angle_gamma 90
_cell_formula_units_Z 8
_cell_length_a 16.516(4)
_cell_length_b 26.779(6)
_cell_length_c 17.705(3)
_cell_measurement_reflns_used 25
_cell_measurement_temperature 293(2)
_cell_measurement_theta_max 10
_cell_measurement_theta_min 8
_cell_volume 7831(3)
_computing_cell_refinement 'Bruker-AXS SAINT Software'
_computing_data_collection 'Bruker-AXS SMART Software'
_computing_data_reduction 'Bruker-AXS SAINT Software'
_computing_publication_material 'WinGX v1.70.01(L.J. Farrugia, 1999)'
_computing_structure_refinement 'SHELXL-97 (Sheldrick, 1997)'
_computing_structure_solution 'SHELXS-97 (Sheldrick, 1997)'
_diffrn_ambient_temperature 293(2)
_diffrn_measured_fraction_theta_full 0.998
_diffrn_measured_fraction_theta_max 0.998
_diffrn_measurement_device CAD4
_diffrn_measurement_method omega-scan
_diffrn_radiation_monochromator graphite
_diffrn_radiation_type MoK\a
_diffrn_radiation_wavelength 0.71073
_diffrn_reflns_av_R_equivalents 0
_diffrn_reflns_av_unetI/netI 0.0494
_diffrn_reflns_limit_h_max 19
_diffrn_reflns_limit_h_min 0
_diffrn_reflns_limit_k_max 31
_diffrn_reflns_limit_k_min 0
_diffrn_reflns_limit_l_max 0
_diffrn_reflns_limit_l_min -20
_diffrn_reflns_number 3425
_diffrn_reflns_theta_full 24.93
_diffrn_reflns_theta_max 24.93
_diffrn_reflns_theta_min 3.04
_diffrn_standards_decay_% 3
_exptl_absorpt_coefficient_mu 0.735
_exptl_absorpt_correction_T_max 0.9995
_exptl_absorpt_correction_T_min 0.8787
_exptl_absorpt_correction_type psi-scan
_exptl_crystal_colour colourless
_exptl_crystal_density_diffrn 1.381
_exptl_crystal_density_method 'not measured'
_exptl_crystal_description prismatic
_exptl_crystal_F_000 3360
_exptl_crystal_size_max 0.40
_exptl_crystal_size_mid 0.40
_exptl_crystal_size_min 0.08
_refine_diff_density_max 0.247
_refine_diff_density_min -0.379
_refine_diff_density_rms 0.054
_refine_ls_extinction_method none
_refine_ls_goodness_of_fit_ref 0.989
_refine_ls_hydrogen_treatment constr
_refine_ls_matrix_type full
_refine_ls_number_parameters 219
_refine_ls_number_reflns 3425
_refine_ls_number_restraints 12
_refine_ls_restrained_S_all 0.99
_refine_ls_R_factor_all 0.0998
_refine_ls_R_factor_gt 0.0336
_refine_ls_shift/su_max 0.002
_refine_ls_shift/su_mean 0
_refine_ls_structure_factor_coef Fsqd
_refine_ls_weighting_details 'calc w=1/[\s^2^(Fo^2^)+(0.0479P)^2^+5.8375P] where P=(Fo^2^+2Fc^2^)/3'
_refine_ls_weighting_scheme calc
_refine_ls_wR_factor_gt 0.0819
_refine_ls_wR_factor_ref 0.0988
_reflns_number_gt 1953
_reflns_number_total 3425
_reflns_threshold_expression >2sigma(I)
_cod_data_source_file cg900985wsup8.cif
_cod_data_source_block 1CD
_cod_depositor_comments
;
The following automatic conversions were performed:

'_symmetry_cell_setting' value 'Orthorhombic' changed to
'orthorhombic' according to
/home/saulius/struct/CIF-dictionaries/cif_core.dic dictionary named
'cif_core.dic' version 2.4.2 from 2011-04-26.

Automatic conversion script
Id: cif_fix_values 1891 2012-01-12 08:04:46Z andrius 
;
_cod_original_sg_symbol_H-M Ibca
_cod_original_formula_sum 'C39 H46 Cd1 Cl2 N6 O2'
_cod_database_code 4509811
_diffrn_measurement_domega 1.1+0.35tg(theta)
_diffrn_measurement_rtime 60

loop_
_symmetry_equiv_pos_as_xyz
'x, y, z'
'-x+1/2, -y, z+1/2'
'-x, y+1/2, -z+1/2'
'x+1/2, -y+1/2, -z'
'x+1/2, y+1/2, z+1/2'
'-x+1, -y+1/2, z+1'
'-x+1/2, y+1, -z+1'
'x+1, -y+1, -z+1/2'
'-x, -y, -z'
'x-1/2, y, -z-1/2'
'x, -y-1/2, z-1/2'
'-x-1/2, y-1/2, z'
'-x+1/2, -y+1/2, -z+1/2'
'x, y+1/2, -z'
'x+1/2, -y, z'
'-x, y, z+1/2'

loop_
_atom_site_label
_atom_site_type_symbol
_atom_site_fract_x
_atom_site_fract_y
_atom_site_fract_z
_atom_site_U_iso_or_equiv
_atom_site_adp_type
_atom_site_occupancy
_atom_site_symmetry_multiplicity
_atom_site_calc_flag
_atom_site_refinement_flags
_atom_site_disorder_assembly
_atom_site_disorder_group
O1W O 0.8535(4) 0.3091(2) 0.3722(4) 0.213(3) Uani 1 1 d . . .
Cd Cd 0.41640(2) 0.5 0.25 0.05793(15) Uani 1 2 d S . .
Cl Cl 0.41971(7) 0.57195(4) 0.34921(5) 0.0730(3) Uani 1 1 d . . .
N1 N 0.51636(18) 0.45830(12) 0.32385(16) 0.0596(8) Uani 1 1 d . . .
C11 C 0.5142(2) 0.45802(14) 0.3990(2) 0.0621(10) Uani 1 1 d . . .
H11 H 0.4732 0.4758 0.423 0.075 Uiso 1 1 calc R . .
C12 C 0.5690(2) 0.43297(15) 0.4429(2) 0.0659(11) Uani 1 1 d . . .
H12 H 0.5648 0.4343 0.4952 0.079 Uiso 1 1 calc R . .
C13 C 0.6306(2) 0.40576(14) 0.4097(2) 0.0593(10) Uani 1 1 d . . .
C14 C 0.6330(2) 0.40638(17) 0.3322(2) 0.0700(12) Uani 1 1 d . . .
H14 H 0.6737 0.3892 0.3068 0.084 Uiso 1 1 calc R . .
C15 C 0.5760(2) 0.43213(17) 0.2923(2) 0.0684(11) Uani 1 1 d . . .
H15 H 0.5789 0.4313 0.2399 0.082 Uiso 1 1 calc R . .
C1A C 0.6906(3) 0.37673(15) 0.4560(3) 0.0743(12) Uani 1 1 d . . .
H1A1 H 0.7208 0.3549 0.4225 0.089 Uiso 1 1 calc R . .
H1A2 H 0.6611 0.3558 0.4911 0.089 Uiso 1 1 calc R . .
C2A C 0.75 0.40822(19) 0.5 0.0558(13) Uani 1 2 d S . .
H2A1 H 0.7205 0.4295 0.5347 0.067 Uiso 0.5 1 calc PR . .
H2A2 H 0.7795 0.4295 0.4653 0.067 Uiso 0.5 1 calc PR . .
N2 N 0.31423(19) 0.45547(13) 0.31715(18) 0.0618(9) Uani 1 1 d . A .
C21 C 0.2589(3) 0.47709(18) 0.3594(2) 0.0756(12) Uani 1 1 d . . .
H21 H 0.2615 0.5115 0.3655 0.091 Uiso 1 1 calc R . .
C22 C 0.1983(3) 0.4521(2) 0.3946(3) 0.0958(17) Uani 1 1 d . A .
H22 H 0.1611 0.4696 0.4238 0.115 Uiso 1 1 calc R . .
C23 C 0.1911(3) 0.4012(2) 0.3878(3) 0.0848(15) Uani 1 1 d D . .
C24 C 0.2490(3) 0.37878(17) 0.3438(3) 0.0851(13) Uani 1 1 d . A .
H24 H 0.2482 0.3443 0.337 0.102 Uiso 1 1 calc R . .
C25 C 0.3074(3) 0.40638(18) 0.3101(3) 0.0796(13) Uani 1 1 d . . .
H25 H 0.3451 0.3899 0.2802 0.096 Uiso 1 1 calc R A .
N4 N 0.1156(8) 0.2745(4) 0.7011(8) 0.106(4) Uiso 0.477(7) 1 d P A 1
C41 C 0.0556(7) 0.3063(4) 0.6790(9) 0.076(3) Uiso 0.477(7) 1 d P A 1
H41 H 0.0258 0.3235 0.7152 0.091 Uiso 0.477(7) 1 calc PR A 1
C42 C 0.0381(8) 0.3135(4) 0.5997(8) 0.090(4) Uiso 0.477(7) 1 d P A 1
H42 H -0.0037 0.3348 0.5853 0.108 Uiso 0.477(7) 1 calc PR A 1
C43 C 0.0791(6) 0.2910(4) 0.5497(6) 0.072(3) Uiso 0.477(7) 1 d PD A 1
C44 C 0.1376(8) 0.2607(4) 0.5683(9) 0.092(4) Uiso 0.477(7) 1 d P A 1
H44 H 0.1667 0.2438 0.5314 0.111 Uiso 0.477(7) 1 calc PR A 1
C45 C 0.1555(7) 0.2542(5) 0.6434(10) 0.081(4) Uiso 0.477(7) 1 d P A 1
H45 H 0.1993 0.2338 0.655 0.097 Uiso 0.477(7) 1 calc PR A 1
C1C C 0.1312(6) 0.3789(3) 0.4454(5) 0.073(3) Uiso 0.477(7) 1 d PD A 1
H1C1 H 0.1525 0.381 0.4963 0.088 Uiso 0.477(7) 1 calc PR A 1
H1C2 H 0.0794 0.3959 0.4434 0.088 Uiso 0.477(7) 1 calc PR A 1
C2C C 0.1230(7) 0.3245(3) 0.4202(7) 0.098(4) Uiso 0.477(7) 1 d PD A 1
H2C1 H 0.1092 0.3233 0.367 0.118 Uiso 0.477(7) 1 calc PR A 1
H2C2 H 0.1744 0.3075 0.427 0.118 Uiso 0.477(7) 1 calc PR A 1
C3C C 0.0577(7) 0.2979(5) 0.4659(7) 0.113(4) Uiso 0.477(7) 1 d PD A 1
H3C1 H 0.0481 0.2653 0.4437 0.136 Uiso 0.477(7) 1 calc PR A 1
H3C2 H 0.0078 0.3168 0.4622 0.136 Uiso 0.477(7) 1 calc PR A 1
N3 N 0.1209(6) 0.2675(3) 0.7408(7) 0.102(3) Uiso 0.523(7) 1 d P A 2
C31 C 0.0655(7) 0.2983(4) 0.7209(8) 0.096(4) Uiso 0.523(7) 1 d P A 2
H31 H 0.0371 0.3135 0.7599 0.115 Uiso 0.523(7) 1 calc PR A 2
C32 C 0.0420(6) 0.3121(3) 0.6452(7) 0.061(3) Uiso 0.523(7) 1 d P A 2
H32 H -0.0016 0.333 0.6346 0.073 Uiso 0.523(7) 1 calc PR A 2
C33 C 0.0880(6) 0.2923(3) 0.5931(5) 0.070(2) Uiso 0.523(7) 1 d PD A 2
C34 C 0.1499(5) 0.2581(3) 0.6063(8) 0.060(3) Uiso 0.523(7) 1 d P A 2
H34 H 0.1801 0.2435 0.5678 0.072 Uiso 0.523(7) 1 calc PR A 2
C35 C 0.1625(6) 0.2478(4) 0.6822(7) 0.079(3) Uiso 0.523(7) 1 d P A 2
H35 H 0.2033 0.2252 0.6939 0.095 Uiso 0.523(7) 1 calc PR A 2
C1B C 0.1186(5) 0.3667(3) 0.4071(5) 0.081(3) Uiso 0.523(7) 1 d PD A 2
H1B1 H 0.0683 0.3853 0.4051 0.097 Uiso 0.523(7) 1 calc PR A 2
H1B2 H 0.1154 0.3394 0.3711 0.097 Uiso 0.523(7) 1 calc PR A 2
C2B C 0.1327(5) 0.3465(3) 0.4864(5) 0.090(3) Uiso 0.523(7) 1 d PD A 2
H2B1 H 0.1301 0.374 0.522 0.108 Uiso 0.523(7) 1 calc PR A 2
H2B2 H 0.1868 0.3325 0.489 0.108 Uiso 0.523(7) 1 calc PR A 2
C3B C 0.0713(6) 0.3063(3) 0.5102(6) 0.082(3) Uiso 0.523(7) 1 d PD A 2
H3B1 H 0.0769 0.2771 0.4783 0.098 Uiso 0.523(7) 1 calc PR A 2
H3B2 H 0.0166 0.319 0.505 0.098 Uiso 0.523(7) 1 calc PR A 2

loop_
_atom_site_aniso_label
_atom_site_aniso_U_11
_atom_site_aniso_U_22
_atom_site_aniso_U_33
_atom_site_aniso_U_23
_atom_site_aniso_U_13
_atom_site_aniso_U_12
O1W 0.233(7) 0.178(5) 0.227(6) -0.010(5) 0.018(6) -0.035(5)
Cd 0.0516(2) 0.0793(3) 0.0428(2) 0.0060(2) 0 0
Cl 0.0794(7) 0.0895(7) 0.0499(5) -0.0032(5) 0.0007(5) 0.0045(7)
N1 0.056(2) 0.080(2) 0.0428(16) 0.0034(16) -0.0034(15) 0.0057(17)
C11 0.065(3) 0.076(3) 0.046(2) -0.0013(19) -0.0002(19) 0.005(2)
C12 0.077(3) 0.075(3) 0.045(2) 0.001(2) -0.014(2) 0.001(2)
C13 0.057(2) 0.054(2) 0.067(3) -0.006(2) -0.020(2) -0.004(2)
C14 0.052(2) 0.093(3) 0.066(3) -0.008(2) -0.004(2) 0.013(2)
C15 0.062(3) 0.098(3) 0.045(2) 0.001(2) 0.001(2) 0.007(3)
C1A 0.076(3) 0.059(2) 0.087(3) -0.004(2) -0.035(2) -0.001(2)
C2A 0.053(3) 0.056(3) 0.059(3) 0 -0.012(3) 0
N2 0.0548(19) 0.073(2) 0.0579(19) 0.0069(18) 0.0034(16) 0.0104(17)
C21 0.072(3) 0.071(3) 0.084(3) -0.003(2) 0.020(3) 0.006(2)
C22 0.079(3) 0.092(4) 0.116(4) 0.018(3) 0.045(3) 0.021(3)
C23 0.058(3) 0.086(4) 0.110(4) 0.040(3) 0.018(3) 0.013(3)
C24 0.091(3) 0.067(3) 0.097(3) 0.029(3) 0.023(3) 0.011(3)
C25 0.085(3) 0.072(3) 0.081(3) 0.018(3) 0.025(3) 0.025(3)

loop_
_atom_type_symbol
_atom_type_description
_atom_type_scat_dispersion_real
_atom_type_scat_dispersion_imag
_atom_type_scat_source
C C 0.0033 0.0016 'International Tables Vol C Tables 4.2.6.8 and 6.1.1.4'
H H 0 0 'International Tables Vol C Tables 4.2.6.8 and 6.1.1.4'
N N 0.0061 0.0033 'International Tables Vol C Tables 4.2.6.8 and 6.1.1.4'
O O 0.0106 0.006 'International Tables Vol C Tables 4.2.6.8 and 6.1.1.4'
Cl Cl 0.1484 0.1585 'International Tables Vol C Tables 4.2.6.8 and 6.1.1.4'
Cd Cd -0.8075 1.2024 'International Tables Vol C Tables 4.2.6.8 and 6.1.1.4'

loop_
_geom_angle_atom_site_label_1
_geom_angle_atom_site_label_2
_geom_angle_atom_site_label_3
_geom_angle
_geom_angle_site_symmetry_1
_geom_angle_site_symmetry_3
N1 Cd N1 92.33(15) . 8_455
N1 Cd N2 176.50(12) . 8_455
N1 Cd N2 88.99(10) 8_455 8_455
N1 Cd N2 88.99(10) . .
N1 Cd N2 176.50(12) 8_455 .
N2 Cd N2 89.88(15) 8_455 .
N1 Cd Cl 87.83(8) . .
N1 Cd Cl 90.50(8) 8_455 .
N2 Cd Cl 88.92(9) 8_455 .
N2 Cd Cl 92.78(9) . .
N1 Cd Cl 90.50(8) . 8_455
N1 Cd Cl 87.83(8) 8_455 8_455
N2 Cd Cl 92.78(9) 8_455 8_455
N2 Cd Cl 88.92(9) . 8_455
Cl Cd Cl 177.60(5) . 8_455
C11 N1 C15 115.9(3) . .
C11 N1 Cd 122.1(3) . .
C15 N1 Cd 121.9(2) . .
N1 C11 C12 123.5(4) . .
C11 C12 C13 120.2(3) . .
C14 C13 C12 116.1(4) . .
C14 C13 C1A 122.1(4) . .
C12 C13 C1A 121.7(4) . .
C15 C14 C13 120.2(4) . .
N1 C15 C14 124.1(4) . .
C13 C1A C2A 114.9(3) . .
C1A C2A C1A 112.1(4) . 7_645
C21 N2 C25 115.5(4) . .
C21 N2 Cd 123.7(3) . .
C25 N2 Cd 120.7(3) . .
N2 C21 C22 123.8(4) . .
C21 C22 C23 121.0(5) . .
C24 C23 C22 115.0(4) . .
C24 C23 C1C 130.8(5) . .
C22 C23 C1C 112.6(5) . .
C24 C23 C1B 113.7(6) . .
C22 C23 C1B 129.8(6) . .
C1C C23 C1B 29.3(4) . .
C25 C24 C23 120.5(4) . .
N2 C25 C24 124.2(4) . .
C45 N4 C41 113.2(13) . .
N4 C41 C42 120.5(12) . .
C43 C42 C41 120.5(12) . .
C42 C43 C44 121.0(12) . .
C42 C43 C3C 119.7(11) . .
C44 C43 C3C 119.3(11) . .
C43 C44 C45 118.9(12) . .
N4 C45 C44 125.8(13) . .
C2C C1C C23 103.6(6) . .
C3C C2C C1C 110.7(9) . .
C2C C3C C43 113.9(10) . .
C31 N3 C35 113.8(11) . .
N3 C31 C32 127.8(12) . .
C33 C32 C31 113.2(10) . .
C32 C33 C34 125.1(10) . .
C32 C33 C3B 118.0(10) . .
C34 C33 C3B 116.8(10) . .
C35 C34 C33 113.8(9) . .
N3 C35 C34 126.1(10) . .
C2B C1B C23 107.2(6) . .
C1B C2B C3B 113.6(7) . .
C2B C3B C33 108.3(7) . .

loop_
_geom_bond_atom_site_label_1
_geom_bond_atom_site_label_2
_geom_bond_distance
_geom_bond_site_symmetry_2
Cd N1 2.384(3) .
Cd N1 2.384(3) 8_455
Cd N2 2.384(3) 8_455
Cd N2 2.384(3) .
Cd Cl 2.6078(11) .
Cd Cl 2.6078(11) 8_455
N1 C11 1.332(4) .
N1 C15 1.331(5) .
C11 C12 1.368(5) .
C12 C13 1.383(5) .
C13 C14 1.373(5) .
C13 C1A 1.503(5) .
C14 C15 1.365(5) .
C1A C2A 1.510(4) .
C2A C1A 1.510(4) 7_645
N2 C21 1.315(5) .
N2 C25 1.325(5) .
C21 C22 1.356(6) .
C22 C23 1.372(7) .
C23 C24 1.374(6) .
C23 C1C 1.540(7) .
C23 C1B 1.551(7) .
C24 C25 1.352(6) .
N4 C45 1.331(16) .
N4 C41 1.364(17) .
C41 C42 1.447(17) .
C42 C43 1.267(15) .
C43 C44 1.304(15) .
C43 C3C 1.537(8) .
C44 C45 1.373(18) .
C1C C2C 1.529(7) .
C2C C3C 1.525(7) .
N3 C31 1.279(16) .
N3 C35 1.352(14) .
C31 C32 1.444(15) .
C32 C33 1.308(13) .
C33 C34 1.393(13) .
C33 C3B 1.539(8) .
C34 C35 1.388(15) .
C1B C2B 1.523(7) .
C2B C3B 1.538(7) .
